data_7215199
loop_
_publ_author_name
'Patil, Komal M.'
'Cameron, Scott A.'
'Moratti, Stephen C.'
'Hanton, Lyall R.'

_publ_section_title
;
 Effect of anion on Ag(i) meso-helical chains formed with
 4,4&#x2032;-dipyridyl ketone: solvent versus anion bridging and anion
 effects on the strength of ligand binding
;
_journal_issue 21
_journal_name_full CrystEngComm
_journal_page_first 4587
_journal_paper_doi 10.1039/c4ce00155a
_journal_volume 16
_journal_year 2014
_chemical_formula_sum 'C22 H16 Ag F6 N4 O2 P'
_chemical_formula_weight 621.23
_chemical_name_systematic
;
 ?
;
_space_group_IT_number 14
_symmetry_cell_setting monoclinic
_symmetry_space_group_name_Hall '-P 2yn'
_symmetry_space_group_name_H-M 'P 1 21/n 1'
_atom_sites_solution_hydrogens geom
_atom_sites_solution_primary direct
_atom_sites_solution_secondary difmap
_audit_creation_method SHELXL-97
_cell_angle_alpha 90.000
_cell_angle_beta 96.473(3)
_cell_angle_gamma 90.000
_cell_formula_units_Z 4
_cell_length_a 11.0709(7)
_cell_length_b 18.5174(12)
_cell_length_c 11.6388(8)
_cell_measurement_reflns_used 9898
_cell_measurement_temperature 90(2)
_cell_measurement_theta_max 27.1141
_cell_measurement_theta_min 2.6956
_cell_volume 2370.8(3)
_computing_cell_refinement 'Bruker SMART'
_computing_data_collection 'Bruker APEX2'
_computing_data_reduction 'Bruker SAINT'
_computing_molecular_graphics 'Bruker SHELXTL'
_computing_publication_material 'Bruker SHELXTL'
_computing_structure_refinement 'SHELXL-97 (Sheldrick, 2008)'
_computing_structure_solution 'SIR97 (Altomare et al., 1999)'
_diffrn_ambient_temperature 90(2)
_diffrn_measured_fraction_theta_full 0.998
_diffrn_measured_fraction_theta_max 0.998
_diffrn_measurement_device_type 'Bruker APEXII CCD area detector'
_diffrn_measurement_method '\f and \w scans'
_diffrn_radiation_monochromator graphite
_diffrn_radiation_source 'fine-focus sealed tube'
_diffrn_radiation_type MoK\a
_diffrn_radiation_wavelength 0.71069
_diffrn_reflns_av_R_equivalents 0.0210
_diffrn_reflns_av_sigmaI/netI 0.0175
_diffrn_reflns_limit_h_max 13
_diffrn_reflns_limit_h_min -12
_diffrn_reflns_limit_k_max 22
_diffrn_reflns_limit_k_min -22
_diffrn_reflns_limit_l_max 13
_diffrn_reflns_limit_l_min -14
_diffrn_reflns_number 21026
_diffrn_reflns_theta_full 25.50
_diffrn_reflns_theta_max 25.50
_diffrn_reflns_theta_min 2.08
_diffrn_standards_number 0
_exptl_absorpt_coefficient_mu 0.993
_exptl_absorpt_correction_T_max 0.7455
_exptl_absorpt_correction_T_min 0.6253
_exptl_absorpt_correction_type multi-scan
_exptl_absorpt_process_details 'SADABS (Bruker, 2004)'
_exptl_crystal_colour colourless
_exptl_crystal_density_diffrn 1.741
_exptl_crystal_density_method 'not measured'
_exptl_crystal_description block
_exptl_crystal_F_000 1232
_exptl_crystal_size_max 0.53
_exptl_crystal_size_mid 0.30
_exptl_crystal_size_min 0.19
_refine_diff_density_max 1.034
_refine_diff_density_min -0.476
_refine_diff_density_rms 0.079
_refine_ls_extinction_method none
_refine_ls_goodness_of_fit_ref 1.145
_refine_ls_hydrogen_treatment constr
_refine_ls_matrix_type full
_refine_ls_number_parameters 362
_refine_ls_number_reflns 4407
_refine_ls_number_restraints 10
_refine_ls_restrained_S_all 1.152
_refine_ls_R_factor_all 0.0368
_refine_ls_R_factor_gt 0.0340
_refine_ls_shift/su_max 0.001
_refine_ls_shift/su_mean 0.000
_refine_ls_structure_factor_coef Fsqd
_refine_ls_weighting_details 'calc w=1/[\s^2^(Fo^2^)+(0.0253P)^2^+6.7411P] where P=(Fo^2^+2Fc^2^)/3'
_refine_ls_weighting_scheme calc
_refine_ls_wR_factor_gt 0.0832
_refine_ls_wR_factor_ref 0.0846
_reflns_number_gt 4142
_reflns_number_total 4407
_reflns_threshold_expression >2\s(I)
_cod_data_source_file c4ce00155a2.cif
_cod_data_source_block Complex_8(kp03_43AR2)
_cod_depositor_comments
;
The following automatic conversions were performed:

'_symmetry_cell_setting' value 'Monoclinic' changed to 'monoclinic'
according to
/usr/data/users/saulius/crontab/automatic-downloads/rss-feeds/RSC/lib/dictionaries/cif_core.dic
dictionary named 'cif_core.dic' version 2.4.2 from 2011-04-26.

Automatic conversion script
Id: cif_fix_values 2281 2013-09-26 08:29:07Z andrius 

 Adding full bibliography for 7215192--7215200.cif.
;
_cod_original_sg_symbol_H-M P2(1)/n
_cod_database_code 7215199

loop_
_symmetry_equiv_pos_as_xyz
'x, y, z'
'-x+1/2, y+1/2, -z+1/2'
'-x, -y, -z'
'x-1/2, -y-1/2, z-1/2'

loop_
_atom_site_label
_atom_site_type_symbol
_atom_site_fract_x
_atom_site_fract_y
_atom_site_fract_z
_atom_site_U_iso_or_equiv
_atom_site_adp_type
_atom_site_occupancy
_atom_site_symmetry_multiplicity
_atom_site_calc_flag
_atom_site_refinement_flags
_atom_site_disorder_assembly
_atom_site_disorder_group
C1 C 0.2966(3) -0.11334(18) 0.6558(3) 0.0243(7) Uani 1 1 d . . .
H1 H 0.3685 -0.1350 0.6393 0.029 Uiso 1 1 calc R . .
C2 C 0.1894(3) -0.15063(18) 0.6295(3) 0.0235(7) Uani 1 1 d . . .
H2 H 0.1891 -0.1963 0.5963 0.028 Uiso 1 1 calc R . .
C3 C 0.0812(3) -0.11835(17) 0.6539(3) 0.0182(6) Uani 1 1 d . . .
C4 C 0.0861(3) -0.05027(17) 0.7028(3) 0.0195(7) Uani 1 1 d . . .
H4 H 0.0155 -0.0273 0.7195 0.023 Uiso 1 1 calc R . .
C5 C 0.1983(3) -0.01682(18) 0.7267(3) 0.0207(7) Uani 1 1 d . . .
H5 H 0.2011 0.0289 0.7602 0.025 Uiso 1 1 calc R . .
C6 C -0.0335(3) -0.16212(18) 0.6348(3) 0.0204(7) Uani 1 1 d . . .
C7 C -0.1546(3) -0.12613(17) 0.6333(3) 0.0185(7) Uani 1 1 d . . .
C8 C -0.2438(3) -0.16115(17) 0.6865(3) 0.0220(7) Uani 1 1 d . . .
H8 H -0.2288 -0.2063 0.7201 0.026 Uiso 1 1 calc R . .
C9 C -0.3553(3) -0.12823(18) 0.6889(3) 0.0253(7) Uani 1 1 d . . .
H9 H -0.4136 -0.1514 0.7272 0.030 Uiso 1 1 calc R . .
C10 C -0.2983(3) -0.03224(18) 0.5836(3) 0.0249(7) Uani 1 1 d . . .
H10 H -0.3176 0.0113 0.5462 0.030 Uiso 1 1 calc R . .
C11 C -0.1835(3) -0.06006(17) 0.5794(3) 0.0208(7) Uani 1 1 d . . .
H11 H -0.1264 -0.0353 0.5416 0.025 Uiso 1 1 calc R . .
C12 C 0.7213(3) 0.00662(19) 0.9233(4) 0.0316(9) Uani 1 1 d . . .
H12 H 0.7218 -0.0431 0.9116 0.038 Uiso 1 1 calc R . .
C13 C 0.8223(3) 0.03831(18) 0.9820(3) 0.0254(8) Uani 1 1 d . . .
H13 H 0.8881 0.0100 1.0112 0.030 Uiso 1 1 calc R . .
C14 C 0.8257(3) 0.11278(17) 0.9978(3) 0.0210(7) Uani 1 1 d . . .
C15 C 0.7232(3) 0.15162(19) 0.9553(3) 0.0297(8) Uani 1 1 d . . .
H15 H 0.7214 0.2016 0.9635 0.036 Uiso 1 1 calc R . .
C16 C 0.6242(4) 0.1154(2) 0.9010(4) 0.0370(10) Uani 1 1 d . . .
H16 H 0.5551 0.1420 0.8760 0.044 Uiso 1 1 calc R . .
C17 C 0.9399(3) 0.14739(18) 1.0532(3) 0.0204(7) Uani 1 1 d . . .
C18 C 0.9429(3) 0.22619(17) 1.0838(3) 0.0184(7) Uani 1 1 d . . .
C19 C 1.0506(3) 0.26412(18) 1.0762(3) 0.0238(7) Uani 1 1 d . . .
H19 H 1.1167 0.2415 1.0488 0.029 Uiso 1 1 calc R . .
C20 C 1.0578(3) 0.33557(18) 1.1099(3) 0.0266(8) Uani 1 1 d . . .
H20 H 1.1308 0.3599 1.1062 0.032 Uiso 1 1 calc R . .
C21 C 0.8624(3) 0.33479(18) 1.1555(3) 0.0242(7) Uani 1 1 d . . .
H21 H 0.7974 0.3589 1.1824 0.029 Uiso 1 1 calc R . .
C22 C 0.8475(3) 0.26260(18) 1.1258(3) 0.0207(7) Uani 1 1 d . . .
H22 H 0.7748 0.2390 1.1338 0.025 Uiso 1 1 calc R . .
N1 N 0.3025(2) -0.04724(15) 0.7040(2) 0.0219(6) Uani 1 1 d . . .
N2 N -0.3835(3) -0.06436(15) 0.6384(3) 0.0250(6) Uani 1 1 d . . .
N3 N 0.6215(3) 0.04427(16) 0.8819(3) 0.0351(8) Uani 1 1 d . . .
N4 N 0.9647(3) 0.37178(15) 1.1477(3) 0.0258(6) Uani 1 1 d . . .
O1 O -0.0274(2) -0.22726(12) 0.6273(2) 0.0266(5) Uani 1 1 d . . .
O2 O 1.0323(2) 0.11189(12) 1.0735(2) 0.0255(5) Uani 1 1 d . . .
F11 F 0.0411(3) 0.13234(16) 0.6083(2) 0.0585(8) Uani 1 1 d D A .
F14 F -0.0655(2) 0.21056(13) 0.8191(2) 0.0474(6) Uani 1 1 d D A .
P11 P -0.01406(9) 0.17115(6) 0.71330(9) 0.0326(2) Uani 1 1 d D . .
Ag1 Ag 0.48147(2) 0.010777(13) 0.73049(3) 0.02506(10) Uani 1 1 d . . .
F12 F -0.0683(16) 0.1002(3) 0.7495(12) 0.114(6) Uani 0.65(2) 1 d PD A 1
F13 F -0.1273(7) 0.1959(7) 0.6364(9) 0.076(4) Uani 0.65(2) 1 d PD A 1
F15 F 0.0511(9) 0.2448(5) 0.6794(11) 0.072(3) Uani 0.65(2) 1 d PD A 1
F16 F 0.1120(11) 0.1517(9) 0.7925(6) 0.100(5) Uani 0.65(2) 1 d PD A 1
F16A F 0.0453(17) 0.1143(7) 0.7993(8) 0.055(4) Uani 0.35(2) 1 d PD A 2
F13A F -0.097(2) 0.2192(11) 0.6224(16) 0.091(8) Uani 0.35(2) 1 d PD A 2
F12A F -0.1294(11) 0.1149(9) 0.6936(17) 0.082(5) Uani 0.35(2) 1 d PD A 2
F15A F 0.0886(19) 0.2244(14) 0.728(3) 0.106(9) Uani 0.35(2) 1 d PD A 2

loop_
_atom_site_aniso_label
_atom_site_aniso_U_11
_atom_site_aniso_U_22
_atom_site_aniso_U_33
_atom_site_aniso_U_23
_atom_site_aniso_U_13
_atom_site_aniso_U_12
C1 0.0147(16) 0.0240(17) 0.034(2) -0.0019(15) 0.0015(14) -0.0004(13)
C2 0.0206(17) 0.0186(16) 0.0309(19) -0.0030(14) 0.0003(14) 0.0008(13)
C3 0.0149(15) 0.0178(15) 0.0215(16) 0.0029(12) -0.0002(12) -0.0019(12)
C4 0.0145(15) 0.0197(16) 0.0245(17) 0.0014(13) 0.0039(13) 0.0003(12)
C5 0.0204(16) 0.0166(15) 0.0253(17) -0.0007(13) 0.0036(13) -0.0036(13)
C6 0.0169(16) 0.0211(17) 0.0227(17) 0.0022(13) 0.0005(13) -0.0016(13)
C7 0.0154(15) 0.0167(15) 0.0225(17) -0.0029(13) -0.0022(13) -0.0026(12)
C8 0.0184(16) 0.0164(16) 0.0306(18) 0.0019(13) -0.0005(14) -0.0022(12)
C9 0.0176(16) 0.0206(17) 0.038(2) 0.0022(15) 0.0039(14) -0.0028(13)
C10 0.0247(18) 0.0196(17) 0.0296(19) 0.0045(14) 0.0002(14) 0.0033(14)
C11 0.0208(17) 0.0179(16) 0.0236(17) 0.0022(13) 0.0026(13) -0.0031(13)
C12 0.0280(19) 0.0159(17) 0.048(2) -0.0052(16) -0.0096(17) 0.0036(14)
C13 0.0203(17) 0.0193(16) 0.035(2) -0.0015(14) -0.0048(14) 0.0049(13)
C14 0.0198(16) 0.0180(16) 0.0243(17) -0.0013(13) -0.0021(13) 0.0022(13)
C15 0.0313(19) 0.0156(16) 0.038(2) -0.0060(15) -0.0126(16) 0.0064(14)
C16 0.029(2) 0.027(2) 0.050(2) -0.0087(17) -0.0162(18) 0.0103(16)
C17 0.0192(16) 0.0205(16) 0.0213(17) 0.0014(13) 0.0021(13) 0.0012(13)
C18 0.0191(16) 0.0167(16) 0.0186(16) 0.0016(12) -0.0022(12) 0.0012(12)
C19 0.0187(16) 0.0225(17) 0.0305(19) 0.0007(14) 0.0045(14) 0.0021(13)
C20 0.0190(17) 0.0213(17) 0.040(2) 0.0017(15) 0.0041(15) -0.0025(13)
C21 0.0170(16) 0.0227(17) 0.0319(19) -0.0039(14) -0.0021(14) 0.0054(13)
C22 0.0143(15) 0.0229(17) 0.0239(17) -0.0020(13) -0.0021(13) -0.0013(13)
N1 0.0147(13) 0.0218(14) 0.0291(15) 0.0005(12) 0.0015(11) -0.0027(11)
N2 0.0193(14) 0.0211(14) 0.0347(17) -0.0004(12) 0.0028(12) 0.0016(11)
N3 0.0304(17) 0.0205(15) 0.050(2) -0.0066(14) -0.0127(15) 0.0063(13)
N4 0.0198(14) 0.0185(14) 0.0382(17) -0.0017(12) -0.0014(12) 0.0005(11)
O1 0.0176(12) 0.0167(12) 0.0449(15) 0.0012(10) 0.0007(10) -0.0017(9)
O2 0.0190(12) 0.0197(12) 0.0367(14) -0.0002(10) -0.0022(10) 0.0030(9)
F11 0.077(2) 0.0675(18) 0.0341(14) -0.0058(13) 0.0216(13) 0.0318(15)
F14 0.0684(17) 0.0380(13) 0.0392(14) -0.0011(11) 0.0205(12) 0.0247(12)
P11 0.0377(6) 0.0324(5) 0.0293(5) -0.0022(4) 0.0103(4) 0.0125(4)
Ag1 0.01309(13) 0.01610(14) 0.04479(18) -0.00360(11) -0.00195(10) -0.00158(9)
F12 0.216(15) 0.023(3) 0.128(10) -0.007(4) 0.131(10) -0.001(6)
F13 0.031(3) 0.145(10) 0.049(5) -0.037(5) -0.012(3) 0.020(4)
F15 0.056(5) 0.058(4) 0.111(7) -0.018(4) 0.049(4) -0.010(3)
F16 0.090(7) 0.159(11) 0.047(3) -0.020(5) -0.014(4) 0.095(8)
F16A 0.069(9) 0.061(8) 0.035(5) 0.002(4) 0.009(5) 0.044(7)
F13A 0.15(2) 0.076(10) 0.045(6) 0.013(7) 0.011(10) 0.094(12)
F12A 0.061(7) 0.052(9) 0.129(12) -0.023(8) -0.007(7) -0.025(5)
F15A 0.047(11) 0.120(18) 0.16(2) -0.047(15) 0.051(12) -0.056(12)

loop_
_atom_type_symbol
_atom_type_description
_atom_type_scat_dispersion_real
_atom_type_scat_dispersion_imag
_atom_type_scat_source
C C 0.0033 0.0016 'International Tables Vol C Tables 4.2.6.8 and 6.1.1.4'
H H 0.0000 0.0000 'International Tables Vol C Tables 4.2.6.8 and 6.1.1.4'
N N 0.0061 0.0033 'International Tables Vol C Tables 4.2.6.8 and 6.1.1.4'
O O 0.0106 0.0060 'International Tables Vol C Tables 4.2.6.8 and 6.1.1.4'
F F 0.0171 0.0103 'International Tables Vol C Tables 4.2.6.8 and 6.1.1.4'
P P 0.1023 0.0942 'International Tables Vol C Tables 4.2.6.8 and 6.1.1.4'
Ag Ag -0.8971 1.1015 'International Tables Vol C Tables 4.2.6.8 and 6.1.1.4'

loop_
_geom_angle_atom_site_label_1
_geom_angle_atom_site_label_2
_geom_angle_atom_site_label_3
_geom_angle
_geom_angle_site_symmetry_1
_geom_angle_site_symmetry_3
N1 C1 C2 123.3(3) . .
N1 C1 H1 118.3 . .
C2 C1 H1 118.3 . .
C1 C2 C3 118.5(3) . .
C1 C2 H2 120.7 . .
C3 C2 H2 120.7 . .
C4 C3 C2 118.6(3) . .
C4 C3 C6 123.1(3) . .
C2 C3 C6 118.0(3) . .
C3 C4 C5 118.9(3) . .
C3 C4 H4 120.6 . .
C5 C4 H4 120.6 . .
N1 C5 C4 123.0(3) . .
N1 C5 H5 118.5 . .
C4 C5 H5 118.5 . .
O1 C6 C7 120.0(3) . .
O1 C6 C3 119.7(3) . .
C7 C6 C3 120.2(3) . .
C8 C7 C11 118.2(3) . .
C8 C7 C6 118.0(3) . .
C11 C7 C6 123.7(3) . .
C9 C8 C7 119.1(3) . .
C9 C8 H8 120.4 . .
C7 C8 H8 120.4 . .
N2 C9 C8 123.1(3) . .
N2 C9 H9 118.5 . .
C8 C9 H9 118.5 . .
N2 C10 C11 123.7(3) . .
N2 C10 H10 118.2 . .
C11 C10 H10 118.2 . .
C10 C11 C7 118.5(3) . .
C10 C11 H11 120.7 . .
C7 C11 H11 120.7 . .
N3 C12 C13 123.0(3) . .
N3 C12 H12 118.5 . .
C13 C12 H12 118.5 . .
C12 C13 C14 119.8(3) . .
C12 C13 H13 120.1 . .
C14 C13 H13 120.1 . .
C15 C14 C13 117.3(3) . .
C15 C14 C17 123.3(3) . .
C13 C14 C17 119.3(3) . .
C16 C15 C14 119.2(3) . .
C16 C15 H15 120.4 . .
C14 C15 H15 120.4 . .
N3 C16 C15 124.0(3) . .
N3 C16 H16 118.0 . .
C15 C16 H16 118.0 . .
O2 C17 C14 120.2(3) . .
O2 C17 C18 118.9(3) . .
C14 C17 C18 120.9(3) . .
C22 C18 C19 117.9(3) . .
C22 C18 C17 123.9(3) . .
C19 C18 C17 118.0(3) . .
C20 C19 C18 119.2(3) . .
C20 C19 H19 120.4 . .
C18 C19 H19 120.4 . .
N4 C20 C19 123.3(3) . .
N4 C20 H20 118.4 . .
C19 C20 H20 118.4 . .
N4 C21 C22 123.8(3) . .
N4 C21 H21 118.1 . .
C22 C21 H21 118.1 . .
C21 C22 C18 118.8(3) . .
C21 C22 H22 120.6 . .
C18 C22 H22 120.6 . .
C5 N1 C1 117.6(3) . .
C5 N1 Ag1 122.6(2) . .
C1 N1 Ag1 119.6(2) . .
C10 N2 C9 117.3(3) . .
C10 N2 Ag1 117.9(2) . 1_455
C9 N2 Ag1 116.4(2) . 1_455
C16 N3 C12 116.6(3) . .
C16 N3 Ag1 113.2(2) . .
C12 N3 Ag1 126.1(2) . .
C21 N4 C20 117.0(3) . .
C21 N4 Ag1 118.0(2) . 4_666
C20 N4 Ag1 124.1(2) . 4_666
F15A P11 F12 148.5(11) . .
F15A P11 F13 115.6(12) . .
F12 P11 F13 95.6(7) . .
F15A P11 F16A 96.4(11) . .
F12 P11 F16A 52.1(6) . .
F13 P11 F16A 147.6(7) . .
F15A P11 F14 86.7(9) . .
F12 P11 F14 89.7(3) . .
F13 P11 F14 88.5(4) . .
F16A P11 F14 88.5(4) . .
F15A P11 F13A 94.6(12) . .
F12 P11 F13A 116.8(9) . .
F13 P11 F13A 21.4(10) . .
F16A P11 F13A 168.9(10) . .
F14 P11 F13A 91.6(7) . .
F15A P11 F11 92.0(9) . .
F12 P11 F11 91.1(3) . .
F13 P11 F11 92.6(4) . .
F16A P11 F11 91.0(4) . .
F14 P11 F11 178.50(18) . .
F13A P11 F11 89.1(7) . .
F15A P11 F15 28.1(12) . .
F12 P11 F15 176.5(7) . .
F13 P11 F15 87.9(5) . .
F16A P11 F15 124.4(7) . .
F14 P11 F15 90.6(4) . .
F13A P11 F15 66.7(9) . .
F11 P11 F15 88.5(4) . .
F15A P11 F16 59.3(10) . .
F12 P11 F16 89.5(6) . .
F13 P11 F16 174.9(6) . .
F16A P11 F16 37.5(5) . .
F14 P11 F16 91.3(2) . .
F13A P11 F16 153.5(9) . .
F11 P11 F16 87.5(3) . .
F15 P11 F16 87.0(6) . .
F15A P11 F12A 177.8(11) . .
F12 P11 F12A 33.7(5) . .
F13 P11 F12A 62.2(7) . .
F16A P11 F12A 85.7(7) . .
F14 P11 F12A 93.3(6) . .
F13A P11 F12A 83.2(9) . .
F11 P11 F12A 88.1(6) . .
F15 P11 F12A 149.7(7) . .
F16 P11 F12A 122.9(6) . .
N1 Ag1 N3 138.04(12) . .
N1 Ag1 N4 110.79(10) . 4_565
N3 Ag1 N4 94.52(11) . 4_565
N1 Ag1 N2 104.32(10) . 1_655
N3 Ag1 N2 95.71(11) . 1_655
N4 Ag1 N2 112.09(10) 4_565 1_655

loop_
_geom_bond_atom_site_label_1
_geom_bond_atom_site_label_2
_geom_bond_distance
_geom_bond_site_symmetry_2
C1 N1 1.345(4) .
C1 C2 1.377(5) .
C1 H1 0.9300 .
C2 C3 1.396(5) .
C2 H2 0.9300 .
C3 C4 1.382(5) .
C3 C6 1.502(4) .
C4 C5 1.387(4) .
C4 H4 0.9300 .
C5 N1 1.337(4) .
C5 H5 0.9300 .
C6 O1 1.212(4) .
C6 C7 1.496(4) .
C7 C8 1.384(5) .
C7 C11 1.395(4) .
C8 C9 1.379(5) .
C8 H8 0.9300 .
C9 N2 1.341(4) .
C9 H9 0.9300 .
C10 N2 1.337(5) .
C10 C11 1.377(5) .
C10 H10 0.9300 .
C11 H11 0.9300 .
C12 N3 1.349(5) .
C12 C13 1.374(5) .
C12 H12 0.9300 .
C13 C14 1.391(5) .
C13 H13 0.9300 .
C14 C15 1.386(5) .
C14 C17 1.497(4) .
C15 C16 1.377(5) .
C15 H15 0.9300 .
C16 N3 1.335(5) .
C16 H16 0.9300 .
C17 O2 1.217(4) .
C17 C18 1.501(4) .
C18 C22 1.387(5) .
C18 C19 1.395(5) .
C19 C20 1.380(5) .
C19 H19 0.9300 .
C20 N4 1.345(5) .
C20 H20 0.9300 .
C21 N4 1.336(4) .
C21 C22 1.386(5) .
C21 H21 0.9300 .
C22 H22 0.9300 .
N1 Ag1 2.244(3) .
N2 Ag1 2.383(3) 1_455
N3 Ag1 2.297(3) .
N4 Ag1 2.377(3) 4_666
F11 P11 1.597(3) .
F14 P11 1.591(2) .
P11 F15A 1.500(13) .
P11 F12 1.524(6) .
P11 F13 1.526(7) .
P11 F16A 1.547(9) .
P11 F13A 1.592(12) .
P11 F15 1.613(8) .
P11 F16 1.624(7) .
P11 F12A 1.643(10) .
Ag1 N4 2.377(3) 4_565
Ag1 N2 2.383(3) 1_655
